data_4061933
loop_
_publ_author_name
'Aneetha, Halikhedkar'
'Jim\'enez-Tenorio, Manuel'
'Puerta, M. Carmen'
'Valerga, Pedro'
'Mereiter, Kurt'

_publ_section_title
;
Structure and Dynamics of Half-Sandwich Ruthenium(IV) Alkynyl Hydrido Complexes
;
_journal_issue 10
_journal_name_full Organometallics
_journal_page_first 2001
_journal_page_last 2013
_journal_paper_doi 10.1021/om020940n
_journal_volume 22
_journal_year 2003
_chemical_formula_moiety 'C29 H59 P2 Ru Si 1+, C32 H12 B F24 1-'
_chemical_formula_sum 'C61 H71 B F24 P2 Ru Si'
_chemical_formula_weight 1462.09
_chemical_name_common '[(Cp*)Ru(P(Me)(iPr)2)2(=C=CH-SiMe3)][B(Ph(CF3)2)4]'
_space_group_IT_number 2
_symmetry_cell_setting triclinic
_symmetry_space_group_name_Hall '-P 1'
_symmetry_space_group_name_H-M 'P -1'
_cell_angle_alpha 103.210(10)
_cell_angle_beta 107.610(10)
_cell_angle_gamma 93.000(10)
_cell_formula_units_Z 2
_cell_length_a 14.695(3)
_cell_length_b 14.764(3)
_cell_length_c 17.085(3)
_cell_measurement_temperature 297(2)
_cell_volume 3409.9(12)
_diffrn_ambient_temperature 297(2)
_exptl_crystal_density_diffrn 1.424
_cod_depositor_comments
;
The following automatic conversions were performed:
'_symmetry_cell_setting' value 'Triclinic' changed to 'triclinic'
according to '/home/saulius/struct/CIF-dictionaries/cif_core.dic'
dictionary named 'cif_core.dic' version 2.4.1 from 2010-06-29.

Automatic conversion script
Id: cif_fix_enum 1527 2010-12-29 10:47:43Z saulius 
;
_cod_database_code 4061933

loop_
_symmetry_equiv_pos_as_xyz
'x, y, z'
'-x, -y, -z'

loop_
_atom_site_label
_atom_site_type_symbol
_atom_site_fract_x
_atom_site_fract_y
_atom_site_fract_z
_atom_site_U_iso_or_equiv
_atom_site_adp_type
_atom_site_occupancy
_atom_site_symmetry_multiplicity
_atom_site_calc_flag
_atom_site_refinement_flags
_atom_site_disorder_assembly
_atom_site_disorder_group
Ru Ru 0.140965(14) 0.301678(14) 0.269756(13) 0.03731(8) Uani 1 1 d . . .
P1 P -0.00016(5) 0.37318(6) 0.22673(5) 0.04500(16) Uani 1 1 d . . .
P2 P 0.23785(5) 0.43867(5) 0.36583(5) 0.04425(16) Uani 1 1 d . . .
Si Si 0.10281(11) 0.21678(11) 0.50861(9) 0.0833(4) Uani 1 1 d . . .
C1 C 0.2204(2) 0.2635(2) 0.1688(2) 0.0497(6) Uani 1 1 d . . .
C2 C 0.1293(2) 0.2095(2) 0.1333(2) 0.0522(7) Uani 1 1 d . . .
C3 C 0.1200(2) 0.1511(2) 0.1870(2) 0.0520(7) Uani 1 1 d . . .
C4 C 0.2081(2) 0.1672(2) 0.2552(2) 0.0500(6) Uani 1 1 d . . .
C5 C 0.2708(2) 0.2367(2) 0.2448(2) 0.0476(6) Uani 1 1 d . . .
C1A C 0.2654(3) 0.3178(3) 0.1229(3) 0.0715(11) Uani 1 1 d . . .
H1AA H 0.2912 0.2757 0.0857 0.107 Uiso 1 1 calc R . .
H1AB H 0.3163 0.3640 0.1634 0.107 Uiso 1 1 calc R . .
H1AC H 0.2176 0.3484 0.0901 0.107 Uiso 1 1 calc R . .
C2A C 0.0648(3) 0.1969(3) 0.0435(2) 0.0758(12) Uani 1 1 d . . .
H2AA H 0.0860 0.1506 0.0059 0.114 Uiso 1 1 calc R . .
H2AB H 0.0672 0.2554 0.0283 0.114 Uiso 1 1 calc R . .
H2AC H -0.0002 0.1765 0.0390 0.114 Uiso 1 1 calc R . .
C3A C 0.0412(3) 0.0720(3) 0.1671(4) 0.0820(13) Uani 1 1 d . . .
H3AA H 0.0531 0.0175 0.1303 0.123 Uiso 1 1 calc R . .
H3AB H -0.0196 0.0901 0.1393 0.123 Uiso 1 1 calc R . .
H3AC H 0.0398 0.0578 0.2188 0.123 Uiso 1 1 calc R . .
C4A C 0.2359(4) 0.1096(3) 0.3188(3) 0.0756(11) Uani 1 1 d . . .
H4AA H 0.2630 0.0561 0.2959 0.113 Uiso 1 1 calc R . .
H4AB H 0.1799 0.0888 0.3310 0.113 Uiso 1 1 calc R . .
H4AC H 0.2826 0.1471 0.3702 0.113 Uiso 1 1 calc R . .
C5A C 0.3779(3) 0.2560(3) 0.2897(3) 0.0699(10) Uani 1 1 d . . .
H5AA H 0.4095 0.2128 0.2591 0.105 Uiso 1 1 calc R . .
H5AB H 0.3916 0.2484 0.3462 0.105 Uiso 1 1 calc R . .
H5AC H 0.4008 0.3191 0.2923 0.105 Uiso 1 1 calc R . .
C11 C -0.0566(3) 0.4186(3) 0.3071(3) 0.0671(9) Uani 1 1 d . . .
H11A H -0.1127 0.4457 0.2821 0.101 Uiso 1 1 calc R . .
H11B H -0.0117 0.4657 0.3529 0.101 Uiso 1 1 calc R . .
H11C H -0.0749 0.3683 0.3285 0.101 Uiso 1 1 calc R . .
C12 C 0.0147(3) 0.4766(3) 0.1842(2) 0.0594(8) Uani 1 1 d . . .
H12 H 0.0744 0.5146 0.2241 0.071 Uiso 1 1 calc R . .
C13 C 0.0339(4) 0.4478(4) 0.0997(3) 0.0822(12) Uani 1 1 d . . .
H13A H 0.0413 0.5023 0.0794 0.123 Uiso 1 1 calc R . .
H13B H -0.0192 0.4042 0.0590 0.123 Uiso 1 1 calc R . .
H13C H 0.0918 0.4187 0.1075 0.123 Uiso 1 1 calc R . .
C14 C -0.0630(4) 0.5434(3) 0.1804(4) 0.0920(16) Uani 1 1 d . . .
H14A H -0.0473 0.5936 0.1576 0.138 Uiso 1 1 calc R . .
H14B H -0.0653 0.5690 0.2366 0.138 Uiso 1 1 calc R . .
H14C H -0.1245 0.5094 0.1448 0.138 Uiso 1 1 calc R . .
C15 C -0.1003(2) 0.2853(3) 0.1474(2) 0.0600(8) Uani 1 1 d . . .
H15 H -0.0733 0.2480 0.1066 0.072 Uiso 1 1 calc R . .
C16 C -0.1347(3) 0.2187(3) 0.1910(3) 0.0816(13) Uani 1 1 d . . .
H16A H -0.1863 0.1735 0.1501 0.122 Uiso 1 1 calc R . .
H16B H -0.1573 0.2535 0.2346 0.122 Uiso 1 1 calc R . .
H16C H -0.0825 0.1870 0.2160 0.122 Uiso 1 1 calc R . .
C17 C -0.1875(3) 0.3255(4) 0.0955(3) 0.0864(14) Uani 1 1 d . . .
H17A H -0.2347 0.2747 0.0568 0.130 Uiso 1 1 calc R . .
H17B H -0.1662 0.3635 0.0642 0.130 Uiso 1 1 calc R . .
H17C H -0.2156 0.3630 0.1336 0.130 Uiso 1 1 calc R . .
C21 C 0.3189(3) 0.4063(3) 0.4568(2) 0.0669(9) Uani 1 1 d . . .
H21A H 0.3587 0.4615 0.4963 0.100 Uiso 1 1 calc R . .
H21B H 0.3589 0.3629 0.4377 0.100 Uiso 1 1 calc R . .
H21C H 0.2817 0.3774 0.4842 0.100 Uiso 1 1 calc R . .
C22 C 0.1825(3) 0.5344(3) 0.4198(2) 0.0618(8) Uani 1 1 d . . .
H22 H 0.1285 0.5483 0.3760 0.074 Uiso 1 1 calc R . .
C23 C 0.1413(3) 0.5005(3) 0.4821(3) 0.0755(11) Uani 1 1 d . . .
H23A H 0.1131 0.5502 0.5096 0.113 Uiso 1 1 calc R . .
H23B H 0.1920 0.4827 0.5240 0.113 Uiso 1 1 calc R . .
H23C H 0.0930 0.4474 0.4517 0.113 Uiso 1 1 calc R . .
C24 C 0.2484(4) 0.6271(3) 0.4685(4) 0.0972(17) Uani 1 1 d . . .
H24A H 0.2128 0.6710 0.4937 0.146 Uiso 1 1 calc R . .
H24B H 0.2716 0.6524 0.4301 0.146 Uiso 1 1 calc R . .
H24C H 0.3019 0.6159 0.5124 0.146 Uiso 1 1 calc R . .
C25 C 0.3234(2) 0.4943(2) 0.3234(2) 0.0565(7) Uani 1 1 d . . .
H25 H 0.3424 0.4416 0.2880 0.068 Uiso 1 1 calc R . .
C26 C 0.2756(4) 0.5520(3) 0.2627(3) 0.0788(12) Uani 1 1 d . . .
H26A H 0.3227 0.5788 0.2431 0.118 Uiso 1 1 calc R . .
H26B H 0.2484 0.6014 0.2918 0.118 Uiso 1 1 calc R . .
H26C H 0.2256 0.5123 0.2151 0.118 Uiso 1 1 calc R . .
C27 C 0.4185(3) 0.5477(4) 0.3886(4) 0.0908(15) Uani 1 1 d . . .
H27A H 0.4565 0.5731 0.3599 0.136 Uiso 1 1 calc R . .
H27B H 0.4533 0.5055 0.4179 0.136 Uiso 1 1 calc R . .
H27C H 0.4052 0.5978 0.4288 0.136 Uiso 1 1 calc R . .
C31 C 0.0950(2) 0.2694(2) 0.35063(19) 0.0471(6) Uani 1 1 d . . .
C32 C 0.0582(3) 0.2353(3) 0.3990(2) 0.0638(9) Uani 1 1 d . . .
H32 H -0.0073 0.2145 0.3729 0.077 Uiso 1 1 calc R . .
C33 C 0.0632(12) 0.3076(10) 0.5814(7) 0.254(9) Uani 1 1 d . . .
H33A H 0.0856 0.2989 0.6378 0.382 Uiso 1 1 calc R . .
H33B H -0.0059 0.3022 0.5623 0.382 Uiso 1 1 calc R . .
H33C H 0.0893 0.3688 0.5819 0.382 Uiso 1 1 calc R . .
C34 C 0.0483(9) 0.1023(9) 0.5021(8) 0.293(11) Uani 1 1 d . . .
H34A H 0.0693 0.0899 0.5571 0.440 Uiso 1 1 calc R . .
H34B H 0.0670 0.0559 0.4626 0.440 Uiso 1 1 calc R . .
H34C H -0.0205 0.1000 0.4832 0.440 Uiso 1 1 calc R . .
C35 C 0.2341(4) 0.2179(5) 0.5510(4) 0.110(2) Uani 1 1 d . . .
H35A H 0.2509 0.2080 0.6070 0.165 Uiso 1 1 calc R . .
H35B H 0.2661 0.2775 0.5537 0.165 Uiso 1 1 calc R . .
H35C H 0.2538 0.1689 0.5145 0.165 Uiso 1 1 calc R . .
B B 0.5096(2) 0.1956(2) 0.8162(2) 0.0432(6) Uani 1 1 d . . .
C41 C 0.5102(2) 0.3101(2) 0.83975(18) 0.0436(5) Uani 1 1 d . . .
C42 C 0.4468(2) 0.3529(2) 0.78433(19) 0.0493(6) Uani 1 1 d . . .
H42 H 0.4002 0.3152 0.7362 0.059 Uiso 1 1 calc R . .
C43 C 0.4513(2) 0.4496(2) 0.7991(2) 0.0509(7) Uani 1 1 d . . .
C44 C 0.5189(2) 0.5086(2) 0.8700(2) 0.0484(6) Uani 1 1 d . . .
H44 H 0.5213 0.5735 0.8802 0.058 Uiso 1 1 calc R . .
C45 C 0.5827(2) 0.4682(2) 0.92516(18) 0.0434(5) Uani 1 1 d . . .
C46 C 0.5782(2) 0.3709(2) 0.91031(18) 0.0444(6) Uani 1 1 d . . .
H46 H 0.6220 0.3458 0.9488 0.053 Uiso 1 1 calc R . .
C47 C 0.3799(4) 0.4921(3) 0.7382(3) 0.0759(12) Uani 1 1 d . . .
C48 C 0.6599(3) 0.5289(2) 1.0011(2) 0.0542(7) Uani 1 1 d . . .
C51 C 0.5674(2) 0.1787(2) 0.74657(19) 0.0450(6) Uani 1 1 d . . .
C52 C 0.6682(2) 0.1907(2) 0.7712(2) 0.0560(7) Uani 1 1 d . . .
H52 H 0.7034 0.2040 0.8287 0.067 Uiso 1 1 calc R . .
C53 C 0.7175(2) 0.1833(3) 0.7124(3) 0.0627(9) Uani 1 1 d . . .
C54 C 0.6684(3) 0.1654(3) 0.6274(3) 0.0653(9) Uani 1 1 d . . .
H54 H 0.7013 0.1597 0.5882 0.078 Uiso 1 1 calc R . .
C55 C 0.5694(3) 0.1561(3) 0.6009(2) 0.0595(8) Uani 1 1 d . . .
C56 C 0.5201(2) 0.1619(2) 0.6598(2) 0.0497(6) Uani 1 1 d . . .
H56 H 0.4531 0.1542 0.6402 0.060 Uiso 1 1 calc R . .
C57 C 0.8257(3) 0.1950(4) 0.7428(5) 0.0901(16) Uani 1 1 d . . .
C58 C 0.5143(4) 0.1440(4) 0.5093(3) 0.0838(13) Uani 1 1 d . . .
C61 C 0.3999(2) 0.1393(2) 0.77806(18) 0.0443(6) Uani 1 1 d . . .
C62 C 0.3794(2) 0.0472(2) 0.7267(2) 0.0497(6) Uani 1 1 d . . .
H62 H 0.4280 0.0197 0.7094 0.060 Uiso 1 1 calc R . .
C63 C 0.2885(3) -0.0045(2) 0.7007(2) 0.0571(8) Uani 1 1 d . . .
C64 C 0.2143(3) 0.0345(3) 0.7253(2) 0.0622(9) Uani 1 1 d . . .
H64 H 0.1532 0.0007 0.7070 0.075 Uiso 1 1 calc R . .
C65 C 0.2332(2) 0.1238(3) 0.7771(2) 0.0576(8) Uani 1 1 d . . .
C66 C 0.3237(2) 0.1760(2) 0.8025(2) 0.0523(7) Uani 1 1 d . . .
H66 H 0.3338 0.2370 0.8366 0.063 Uiso 1 1 calc R . .
C67 C 0.2692(3) -0.1011(3) 0.6424(3) 0.0754(12) Uani 1 1 d . . .
C68 C 0.1546(3) 0.1680(4) 0.8050(3) 0.0781(12) Uani 1 1 d . . .
C71 C 0.55997(19) 0.15724(18) 0.89970(18) 0.0428(5) Uani 1 1 d . . .
C72 C 0.5363(2) 0.1870(2) 0.9744(2) 0.0456(6) Uani 1 1 d . . .
H72 H 0.4961 0.2334 0.9773 0.055 Uiso 1 1 calc R . .
C73 C 0.5706(2) 0.1501(2) 1.0441(2) 0.0465(6) Uani 1 1 d . . .
C74 C 0.6308(2) 0.0813(2) 1.0427(2) 0.0522(7) Uani 1 1 d . . .
H74 H 0.6540 0.0563 1.0891 0.063 Uiso 1 1 calc R . .
C75 C 0.6554(2) 0.0510(2) 0.9701(2) 0.0527(7) Uani 1 1 d . . .
C76 C 0.6204(2) 0.0878(2) 0.9003(2) 0.0495(6) Uani 1 1 d . . .
H76 H 0.6380 0.0651 0.8522 0.059 Uiso 1 1 calc R . .
C77 C 0.5470(3) 0.1866(3) 1.1238(3) 0.0623(8) Uani 1 1 d . . .
C78 C 0.7243(4) -0.0209(3) 0.9673(3) 0.0808(13) Uani 1 1 d . . .
F47A F 0.4268(4) 0.5638(3) 0.7199(3) 0.161(2) Uani 1 1 d . . .
F47B F 0.3516(4) 0.4433(3) 0.6624(2) 0.1475(18) Uani 1 1 d . . .
F47C F 0.3212(4) 0.5286(6) 0.7636(3) 0.252(4) Uani 1 1 d . . .
F48A F 0.6455(2) 0.61800(16) 1.01861(18) 0.0902(8) Uani 1 1 d . . .
F48B F 0.67131(18) 0.49855(17) 1.07084(13) 0.0716(6) Uani 1 1 d . . .
F48C F 0.74648(16) 0.5291(2) 0.99059(16) 0.0768(6) Uani 1 1 d . . .
F57A F 0.8627(4) 0.1945(13) 0.6915(5) 0.366(9) Uani 1 1 d . . .
F57B F 0.8620(3) 0.1401(5) 0.7808(7) 0.253(5) Uani 1 1 d . . .
F57C F 0.8631(3) 0.2709(4) 0.7921(9) 0.311(7) Uani 1 1 d . . .
F58A F 0.5492(4) 0.0836(4) 0.4582(3) 0.165(2) Uani 1 1 d . . .
F58B F 0.4287(3) 0.0943(4) 0.4854(2) 0.1417(16) Uani 1 1 d . . .
F58C F 0.5040(8) 0.2155(3) 0.4876(3) 0.304(6) Uani 1 1 d . . .
F67A F 0.2008(3) -0.1560(2) 0.6503(3) 0.151(2) Uani 1 1 d . . .
F67B F 0.3456(3) -0.1459(2) 0.6516(2) 0.1041(10) Uani 1 1 d . . .
F67C F 0.2436(3) -0.0998(3) 0.5611(2) 0.1211(12) Uani 1 1 d . . .
F68A F 0.0922(4) 0.1096(4) 0.8102(6) 0.239(4) Uani 1 1 d . . .
F68B F 0.1825(3) 0.2193(5) 0.8807(3) 0.177(2) Uani 1 1 d . . .
F68C F 0.1125(5) 0.2162(6) 0.7623(4) 0.262(5) Uani 1 1 d . . .
F77A F 0.5209(3) 0.1192(2) 1.1552(2) 0.0997(9) Uani 1 1 d . . .
F77B F 0.4809(3) 0.2433(3) 1.1170(2) 0.1065(11) Uani 1 1 d . . .
F77C F 0.6226(3) 0.2371(3) 1.1863(2) 0.1130(11) Uani 1 1 d . . .
F78A F 0.7195(6) -0.0772(5) 1.0141(4) 0.226(4) Uani 1 1 d . . .
F78B F 0.7100(3) -0.0746(3) 0.8938(2) 0.1268(14) Uani 1 1 d . . .
F78C F 0.8105(3) 0.0163(4) 0.9956(5) 0.230(4) Uani 1 1 d . . .

loop_
_atom_site_aniso_label
_atom_site_aniso_U_11
_atom_site_aniso_U_22
_atom_site_aniso_U_33
_atom_site_aniso_U_23
_atom_site_aniso_U_13
_atom_site_aniso_U_12
Ru 0.03531(12) 0.03910(12) 0.03824(12) 0.01193(8) 0.01119(8) 0.00641(8)
P1 0.0364(3) 0.0504(4) 0.0466(4) 0.0119(3) 0.0108(3) 0.0107(3)
P2 0.0405(3) 0.0444(4) 0.0436(4) 0.0085(3) 0.0101(3) 0.0023(3)
Si 0.0844(8) 0.1097(10) 0.0737(7) 0.0537(7) 0.0297(6) 0.0089(7)
C1 0.0560(16) 0.0517(15) 0.0507(15) 0.0163(12) 0.0261(13) 0.0191(13)
C2 0.0555(17) 0.0536(16) 0.0439(14) 0.0058(12) 0.0141(13) 0.0181(13)
C3 0.0516(16) 0.0422(14) 0.0567(17) 0.0043(12) 0.0160(13) 0.0065(12)
C4 0.0564(16) 0.0429(14) 0.0538(16) 0.0157(12) 0.0184(13) 0.0145(12)
C5 0.0445(14) 0.0489(14) 0.0513(15) 0.0116(12) 0.0175(12) 0.0145(11)
C1A 0.085(3) 0.075(2) 0.082(3) 0.032(2) 0.056(2) 0.026(2)
C2A 0.085(3) 0.086(3) 0.0464(18) 0.0049(18) 0.0123(18) 0.032(2)
C3A 0.074(3) 0.053(2) 0.104(3) 0.000(2) 0.025(2) -0.0091(18)
C4A 0.095(3) 0.061(2) 0.081(3) 0.037(2) 0.028(2) 0.028(2)
C5A 0.0461(17) 0.072(2) 0.086(3) 0.012(2) 0.0181(17) 0.0186(16)
C11 0.0491(17) 0.087(3) 0.065(2) 0.0120(19) 0.0220(16) 0.0204(17)
C12 0.0557(18) 0.0551(17) 0.066(2) 0.0230(15) 0.0104(15) 0.0164(14)
C13 0.100(3) 0.082(3) 0.069(2) 0.037(2) 0.020(2) 0.017(2)
C14 0.078(3) 0.072(3) 0.117(4) 0.031(3) 0.011(3) 0.036(2)
C15 0.0406(15) 0.067(2) 0.0594(19) 0.0088(15) 0.0027(13) 0.0060(14)
C16 0.054(2) 0.082(3) 0.091(3) 0.022(2) 0.002(2) -0.0110(19)
C17 0.051(2) 0.096(3) 0.091(3) 0.026(3) -0.010(2) 0.010(2)
C21 0.059(2) 0.076(2) 0.0521(18) 0.0140(16) 0.0001(15) 0.0015(17)
C22 0.064(2) 0.0557(18) 0.0579(19) -0.0009(15) 0.0199(16) 0.0067(15)
C23 0.077(3) 0.087(3) 0.058(2) 0.0031(19) 0.0283(19) 0.006(2)
C24 0.106(4) 0.063(2) 0.110(4) -0.017(3) 0.049(3) -0.005(2)
C25 0.0488(16) 0.0517(16) 0.067(2) 0.0124(14) 0.0197(15) -0.0002(13)
C26 0.081(3) 0.070(2) 0.103(3) 0.042(2) 0.040(3) 0.009(2)
C27 0.060(2) 0.102(4) 0.095(3) 0.012(3) 0.019(2) -0.025(2)
C31 0.0394(13) 0.0529(15) 0.0474(14) 0.0159(12) 0.0097(11) 0.0033(11)
C32 0.0530(18) 0.083(2) 0.062(2) 0.0331(18) 0.0190(15) 0.0009(17)
C33 0.41(2) 0.338(17) 0.148(8) 0.141(10) 0.190(12) 0.267(17)
C34 0.246(13) 0.288(14) 0.268(14) 0.230(13) -0.112(11) -0.169(12)
C35 0.097(4) 0.148(6) 0.077(3) 0.048(4) 0.005(3) 0.005(4)
B 0.0393(14) 0.0404(14) 0.0444(15) 0.0067(12) 0.0080(12) 0.0086(11)
C41 0.0415(13) 0.0417(13) 0.0446(13) 0.0094(11) 0.0102(11) 0.0083(10)
C42 0.0519(16) 0.0486(15) 0.0403(13) 0.0089(11) 0.0062(12) 0.0099(12)
C43 0.0569(17) 0.0501(15) 0.0432(14) 0.0146(12) 0.0087(12) 0.0183(13)
C44 0.0560(16) 0.0409(13) 0.0477(15) 0.0111(11) 0.0160(13) 0.0080(12)
C45 0.0440(13) 0.0437(13) 0.0404(13) 0.0093(10) 0.0121(11) 0.0032(11)
C46 0.0421(13) 0.0437(13) 0.0446(13) 0.0127(11) 0.0089(11) 0.0076(11)
C47 0.096(3) 0.067(2) 0.056(2) 0.0194(17) 0.004(2) 0.039(2)
C48 0.0583(18) 0.0478(15) 0.0494(16) 0.0104(12) 0.0102(13) -0.0013(13)
C51 0.0395(13) 0.0404(13) 0.0520(15) 0.0083(11) 0.0129(11) 0.0056(10)
C52 0.0418(14) 0.0547(17) 0.0654(19) 0.0152(15) 0.0091(13) 0.0051(12)
C53 0.0421(15) 0.0595(19) 0.093(3) 0.0273(18) 0.0249(17) 0.0080(13)
C54 0.061(2) 0.065(2) 0.082(3) 0.0212(18) 0.0390(19) 0.0101(16)
C55 0.066(2) 0.0596(19) 0.0581(18) 0.0154(15) 0.0280(16) 0.0086(16)
C56 0.0439(14) 0.0501(15) 0.0528(16) 0.0095(12) 0.0151(12) 0.0068(12)
C57 0.049(2) 0.087(3) 0.153(5) 0.050(3) 0.044(3) 0.012(2)
C58 0.088(3) 0.107(4) 0.058(2) 0.022(2) 0.026(2) 0.005(3)
C61 0.0381(12) 0.0484(14) 0.0433(13) 0.0101(11) 0.0097(10) 0.0064(10)
C62 0.0487(15) 0.0455(14) 0.0518(16) 0.0054(12) 0.0178(13) 0.0013(12)
C63 0.0598(18) 0.0559(17) 0.0508(16) 0.0076(14) 0.0181(14) -0.0068(14)
C64 0.0455(16) 0.077(2) 0.0590(19) 0.0160(17) 0.0140(14) -0.0082(15)
C65 0.0422(15) 0.077(2) 0.0559(18) 0.0204(16) 0.0164(13) 0.0102(14)
C66 0.0447(15) 0.0567(17) 0.0523(16) 0.0094(13) 0.0140(12) 0.0090(12)
C67 0.075(3) 0.069(2) 0.072(2) -0.0028(19) 0.030(2) -0.019(2)
C68 0.0483(19) 0.109(3) 0.083(3) 0.025(3) 0.0285(19) 0.020(2)
C71 0.0379(12) 0.0366(12) 0.0474(14) 0.0069(10) 0.0069(10) 0.0062(10)
C72 0.0420(13) 0.0400(13) 0.0550(16) 0.0125(11) 0.0148(12) 0.0105(10)
C73 0.0434(14) 0.0409(13) 0.0512(15) 0.0089(11) 0.0119(12) 0.0039(11)
C74 0.0541(16) 0.0412(13) 0.0532(16) 0.0119(12) 0.0050(13) 0.0096(12)
C75 0.0532(16) 0.0408(13) 0.0566(17) 0.0075(12) 0.0087(13) 0.0168(12)
C76 0.0493(15) 0.0436(14) 0.0488(15) 0.0055(11) 0.0098(12) 0.0126(12)
C77 0.066(2) 0.063(2) 0.067(2) 0.0228(17) 0.0294(18) 0.0160(17)
C78 0.087(3) 0.069(2) 0.077(3) 0.014(2) 0.011(2) 0.047(2)
F47A 0.172(4) 0.144(4) 0.175(4) 0.118(3) 0.011(3) 0.026(3)
F47B 0.186(4) 0.144(3) 0.0717(19) 0.029(2) -0.026(2) 0.069(3)
F47C 0.217(5) 0.522(11) 0.167(4) 0.232(6) 0.130(4) 0.300(7)
F48A 0.1016(19) 0.0497(12) 0.0833(17) -0.0056(11) -0.0043(14) 0.0050(12)
F48B 0.0826(15) 0.0802(14) 0.0417(10) 0.0145(9) 0.0094(10) -0.0089(12)
F48C 0.0522(11) 0.0965(17) 0.0741(14) 0.0229(13) 0.0126(10) -0.0132(11)
F57A 0.063(3) 0.89(3) 0.176(6) 0.174(11) 0.057(3) 0.048(7)
F57B 0.0550(19) 0.208(6) 0.523(14) 0.226(8) 0.029(4) 0.037(3)
F57C 0.049(2) 0.134(4) 0.639(19) 0.048(7) -0.007(5) -0.017(2)
F58A 0.173(4) 0.226(5) 0.080(2) -0.009(3) 0.054(3) 0.022(4)
F58B 0.105(3) 0.226(5) 0.0706(19) 0.032(2) 0.0043(18) -0.007(3)
F58C 0.562(15) 0.101(3) 0.103(3) 0.048(3) -0.107(6) -0.025(5)
F67A 0.173(4) 0.088(2) 0.190(4) -0.035(2) 0.122(3) -0.067(2)
F67B 0.124(3) 0.0629(15) 0.110(2) -0.0059(15) 0.039(2) 0.0003(16)
F67C 0.150(3) 0.117(3) 0.0639(17) -0.0098(16) 0.0160(18) -0.002(2)
F68A 0.163(5) 0.129(4) 0.486(13) 0.022(5) 0.236(7) 0.013(3)
F68B 0.101(3) 0.265(6) 0.141(4) -0.033(4) 0.063(3) 0.047(3)
F68C 0.287(7) 0.448(12) 0.242(6) 0.245(8) 0.201(6) 0.310(9)
F77A 0.140(3) 0.0873(18) 0.098(2) 0.0379(16) 0.066(2) 0.0110(18)
F77B 0.129(3) 0.134(3) 0.101(2) 0.0532(19) 0.074(2) 0.079(2)
F77C 0.110(2) 0.129(3) 0.0750(18) -0.0251(17) 0.0365(17) -0.014(2)
F78A 0.372(10) 0.227(6) 0.222(6) 0.169(5) 0.186(6) 0.250(7)
F78B 0.153(3) 0.110(2) 0.106(2) -0.0023(19) 0.037(2) 0.086(2)
F78C 0.071(2) 0.148(4) 0.349(9) -0.064(5) -0.019(3) 0.063(3)

loop_
_geom_bond_atom_site_label_1
_geom_bond_atom_site_label_2
_geom_bond_distance
_geom_bond_site_symmetry_2
_geom_bond_publ_flag
Ru C31 1.850(3) . ?
Ru C4 2.259(3) . ?
Ru C5 2.289(3) . ?
Ru C3 2.294(3) . ?
Ru C1 2.345(3) . ?
Ru P2 2.3621(9) . ?
Ru C2 2.366(3) . ?
Ru P1 2.3701(8) . ?
P1 C11 1.830(4) . ?
P1 C12 1.864(4) . ?
P1 C15 1.865(3) . ?
P2 C21 1.829(4) . ?
P2 C22 1.868(4) . ?
P2 C25 1.870(3) . ?
Si C34 1.797(8) . ?
Si C35 1.842(6) . ?
Si C33 1.856(9) . ?
Si C32 1.876(4) . ?
C1 C2 1.406(5) . ?
C1 C5 1.440(4) . ?
C1 C1A 1.496(5) . ?
C2 C3 1.424(5) . ?
C2 C2A 1.502(5) . ?
C3 C4 1.421(5) . ?
C3 C3A 1.504(5) . ?
C4 C5 1.420(5) . ?
C4 C4A 1.504(5) . ?
C5 C5A 1.506(5) . ?
C12 C13 1.523(6) . ?
C12 C14 1.544(5) . ?
C15 C16 1.512(6) . ?
C15 C17 1.553(5) . ?
C22 C24 1.534(6) . ?
C22 C23 1.533(6) . ?
C25 C26 1.523(6) . ?
C25 C27 1.535(5) . ?
C31 C32 1.289(5) . ?
B C71 1.636(4) . ?
B C61 1.640(4) . ?
B C51 1.643(5) . ?
B C41 1.645(4) . ?
C41 C46 1.392(4) . ?
C41 C42 1.402(4) . ?
C42 C43 1.386(4) . ?
C43 C44 1.383(4) . ?
C43 C47 1.512(4) . ?
C44 C45 1.380(4) . ?
C45 C46 1.395(4) . ?
C45 C48 1.498(4) . ?
C47 F47C 1.179(6) . ?
C47 F47B 1.259(5) . ?
C47 F47A 1.378(7) . ?
C48 F48A 1.324(4) . ?
C48 F48B 1.334(4) . ?
C48 F48C 1.337(4) . ?
C51 C56 1.391(4) . ?
C51 C52 1.401(4) . ?
C52 C53 1.395(5) . ?
C53 C54 1.367(6) . ?
C53 C57 1.503(5) . ?
C54 C55 1.376(5) . ?
C55 C56 1.396(5) . ?
C55 C58 1.493(6) . ?
C57 F57A 1.162(8) . ?
C57 F57B 1.200(7) . ?
C57 F57C 1.220(9) . ?
C58 F58C 1.197(7) . ?
C58 F58B 1.320(6) . ?
C58 F58A 1.335(7) . ?
C61 C62 1.400(4) . ?
C61 C66 1.402(4) . ?
C62 C63 1.394(5) . ?
C63 C64 1.388(5) . ?
C63 C67 1.498(5) . ?
C64 C65 1.371(6) . ?
C65 C66 1.394(5) . ?
C65 C68 1.503(5) . ?
C67 F67A 1.316(5) . ?
C67 F67B 1.321(6) . ?
C67 F67C 1.330(6) . ?
C68 F68C 1.197(6) . ?
C68 F68A 1.262(7) . ?
C68 F68B 1.270(6) . ?
C71 C76 1.391(4) . ?
C71 C72 1.403(4) . ?
C72 C73 1.390(4) . ?
C73 C74 1.383(4) . ?
C73 C77 1.494(5) . ?
C74 C75 1.378(5) . ?
C75 C76 1.393(5) . ?
C75 C78 1.507(5) . ?
C77 F77B 1.312(5) . ?
C77 F77A 1.324(5) . ?
C77 F77C 1.328(5) . ?
C78 F78C 1.256(7) . ?
C78 F78B 1.272(5) . ?
C78 F78A 1.292(7) . ?
